data_4134485
loop_
_publ_author_name
'Pan, Chun-Ya'
'Yang, Xin-Rui'
'Xiong, Lin'
'Lu, Zhong-Wei'
'Zhen, Bo-Yu'
'Sui, Xin'
'Deng, Xue-Bin'
'Chen, Ling'
'Wu, Li-Ming'

_publ_section_title
;
 Solid-State Nonlinear Optical Switch with the Widest Switching
 Temperature Range Owing to Its Continuously Tunable <i>T</i><sub>c</sub>.
;
_journal_issue 13
_journal_name_full 'Journal of the American Chemical Society'
_journal_page_first 6423
_journal_page_last 6431
_journal_paper_doi 10.1021/jacs.0c01741
_journal_volume 142
_journal_year 2020
_chemical_formula_sum 'F H8 K0.05 N1.94 O3 P'
_chemical_formula_weight 135.43
_space_group_IT_number 14
_space_group_name_Hall '-P 2yn'
_space_group_name_H-M_alt 'P 1 21/n 1'
_symmetry_cell_setting monoclinic
_symmetry_space_group_name_H-M 'P 1 21/n 1'
_atom_sites_solution_hydrogens none
_atom_sites_solution_primary direct
_atom_sites_solution_secondary difmap
_audit_creation_method SHELXL-97
_cell_angle_alpha 90.00
_cell_angle_beta 92.2790(10)
_cell_angle_gamma 90.00
_cell_formula_units_Z 4
_cell_length_a 6.0398(2)
_cell_length_b 7.8673(3)
_cell_length_c 11.1779(4)
_cell_measurement_reflns_used 8089
_cell_measurement_temperature 210(2)
_cell_measurement_theta_max 27.43
_cell_measurement_theta_min 3.17
_cell_volume 530.72(3)
_computing_structure_refinement 'SHELXL-97 (Sheldrick, 1997)'
_computing_structure_solution 'SHELXS-97 (Sheldrick, 1990)'
_diffrn_ambient_temperature 210(2)
_diffrn_measured_fraction_theta_full 0.998
_diffrn_measured_fraction_theta_max 0.998
_diffrn_measurement_device_type 'CCD area detector'
_diffrn_measurement_method 'phi and omega scans'
_diffrn_radiation_monochromator graphite
_diffrn_radiation_source 'fine-focus sealed tube'
_diffrn_radiation_type MoK\a
_diffrn_radiation_wavelength 0.71073
_diffrn_reflns_av_R_equivalents 0.0599
_diffrn_reflns_av_sigmaI/netI 0.0232
_diffrn_reflns_limit_h_max 7
_diffrn_reflns_limit_h_min -7
_diffrn_reflns_limit_k_max 10
_diffrn_reflns_limit_k_min -10
_diffrn_reflns_limit_l_max 14
_diffrn_reflns_limit_l_min -14
_diffrn_reflns_number 17603
_diffrn_reflns_theta_full 27.49
_diffrn_reflns_theta_max 27.49
_diffrn_reflns_theta_min 3.17
_exptl_absorpt_coefficient_mu 0.497
_exptl_absorpt_correction_T_max 0.7456
_exptl_absorpt_correction_T_min 0.6498
_exptl_absorpt_correction_type multi-scan
_exptl_crystal_colour colorless
_exptl_crystal_density_diffrn 1.695
_exptl_crystal_density_method 'not measured'
_exptl_crystal_description block
_exptl_crystal_F_000 283
_exptl_crystal_size_max 0.05
_exptl_crystal_size_mid 0.03
_exptl_crystal_size_min 0.02
_refine_diff_density_max 0.494
_refine_diff_density_min -0.791
_refine_diff_density_rms 0.091
_refine_ls_extinction_method none
_refine_ls_goodness_of_fit_ref 1.088
_refine_ls_hydrogen_treatment none
_refine_ls_matrix_type full
_refine_ls_number_parameters 98
_refine_ls_number_reflns 1209
_refine_ls_number_restraints 38
_refine_ls_restrained_S_all 1.080
_refine_ls_R_factor_all 0.0487
_refine_ls_R_factor_gt 0.0426
_refine_ls_shift/su_max 0.000
_refine_ls_shift/su_mean 0.000
_refine_ls_structure_factor_coef Fsqd
_refine_ls_weighting_details 'calc w=1/[\s^2^(Fo^2^)+(0.1000P)^2^+0.0000P] where P=(Fo^2^+2Fc^2^)/3'
_refine_ls_weighting_scheme calc
_refine_ls_wR_factor_gt 0.1234
_refine_ls_wR_factor_ref 0.1292
_reflns_number_gt 1109
_reflns_number_total 1209
_reflns_threshold_expression >2sigma(I)
_cod_data_source_file K0.2(NH4)1.8PO3F.cif
_cod_data_source_block K0.2(NH4)1.8PO3F-LTP-210K
_cod_depositor_comments
;
The following automatic conversions were performed:

data item '_symmetry_cell_setting' value 'Monoclinic' was changed to
'monoclinic' in accordance with the
/home/data/users/saulius/crontab/automatic-downloads/rss-feeds/ACS/lib/dictionaries/cif_core.dic
dictionary named 'cif_core.dic' version 2.4.2 last updated on
2011-04-26.

Automatic conversion script
Id: cif_fix_values 7556 2019-12-06 15:28:31Z antanas 

 Adding full bibliography for 4134470--4134505.cif.
;
_cod_original_sg_symbol_H-M P2(1)/n
_cod_original_formula_sum 'H8 F K0.05 N1.94 O3 P'
_cod_database_code 4134485

loop_
_symmetry_equiv_pos_as_xyz
'x, y, z'
'-x+1/2, y+1/2, -z+1/2'
'-x, -y, -z'
'x-1/2, -y-1/2, z-1/2'

loop_
_atom_site_label
_atom_site_type_symbol
_atom_site_fract_x
_atom_site_fract_y
_atom_site_fract_z
_atom_site_U_iso_or_equiv
_atom_site_adp_type
_atom_site_occupancy
_atom_site_symmetry_multiplicity
_atom_site_calc_flag
_atom_site_refinement_flags
_atom_site_disorder_assembly
_atom_site_disorder_group
P P 0.24891(8) 0.31826(6) 0.63130(4) 0.0096(2) Uani 1 1 d . . .
O2 O 0.4123(3) 0.3187(2) 0.73571(15) 0.0206(4) Uani 1 1 d . . .
N1 N 0.2425(3) -0.1355(2) 0.53186(15) 0.0146(4) Uani 1 1 d D . .
H1 H 0.243(3) -0.0296(18) 0.5257(19) 0.012(6) Uiso 1 1 d D . .
H2 H 0.368(3) -0.174(3) 0.522(2) 0.024(8) Uiso 1 1 d D . .
H3 H 0.151(3) -0.178(3) 0.4830(18) 0.025(8) Uiso 1 1 d D . .
H4 H 0.206(4) -0.160(3) 0.6033(15) 0.023(7) Uiso 1 1 d D . .
N2 N 0.2378(3) 0.4121(2) 0.31061(13) 0.0165(8) Uani 0.945(5) 1 d PD . .
H5 H 0.180(3) 0.504(2) 0.3161(19) 0.012(6) Uiso 1 1 d D . .
H6 H 0.141(3) 0.343(2) 0.2765(19) 0.019(7) Uiso 1 1 d D . .
H8 H 0.268(4) 0.367(3) 0.3770(17) 0.031(8) Uiso 1 1 d D . .
H7 H 0.344(3) 0.407(3) 0.268(2) 0.037(9) Uiso 1 1 d D . .
K K 0.2378(3) 0.4121(2) 0.31061(13) 0.0165(8) Uani 0.055(5) 1 d P . .
F F 0.2467(2) 0.50980(15) 0.58532(12) 0.0224(4) Uani 1 1 d . . .
O1 O 0.3216(2) 0.22016(19) 0.52270(13) 0.0158(4) Uani 1 1 d . . .
O3 O 0.0123(2) 0.2837(2) 0.66084(14) 0.0176(4) Uani 1 1 d . . .

loop_
_atom_site_aniso_label
_atom_site_aniso_U_11
_atom_site_aniso_U_22
_atom_site_aniso_U_33
_atom_site_aniso_U_23
_atom_site_aniso_U_13
_atom_site_aniso_U_12
P 0.0099(3) 0.0080(3) 0.0110(3) 0.00068(16) 0.0011(2) -0.00008(16)
O2 0.0180(8) 0.0267(9) 0.0165(9) 0.0004(6) -0.0048(6) -0.0018(6)
N1 0.0128(9) 0.0121(9) 0.0188(10) -0.0009(7) 0.0006(7) 0.0002(7)
N2 0.0165(10) 0.0171(11) 0.0162(11) 0.0003(6) 0.0033(6) 0.0035(6)
K 0.0165(10) 0.0171(11) 0.0162(11) 0.0003(6) 0.0033(6) 0.0035(6)
F 0.0330(8) 0.0096(6) 0.0246(8) 0.0032(5) 0.0021(5) -0.0001(5)
O1 0.0175(8) 0.0138(7) 0.0166(8) -0.0034(6) 0.0047(6) 0.0013(6)
O3 0.0098(7) 0.0211(8) 0.0223(9) 0.0004(6) 0.0042(6) -0.0001(6)

loop_
_atom_type_symbol
_atom_type_description
_atom_type_scat_dispersion_real
_atom_type_scat_dispersion_imag
_atom_type_scat_source
N N 0.0061 0.0033 'International Tables Vol C Tables 4.2.6.8 and 6.1.1.4'
H H 0.0000 0.0000 'International Tables Vol C Tables 4.2.6.8 and 6.1.1.4'
O O 0.0106 0.0060 'International Tables Vol C Tables 4.2.6.8 and 6.1.1.4'
F F 0.0171 0.0103 'International Tables Vol C Tables 4.2.6.8 and 6.1.1.4'
P P 0.1023 0.0942 'International Tables Vol C Tables 4.2.6.8 and 6.1.1.4'
K K 0.2009 0.2494 'International Tables Vol C Tables 4.2.6.8 and 6.1.1.4'

loop_
_geom_angle_atom_site_label_1
_geom_angle_atom_site_label_2
_geom_angle_atom_site_label_3
_geom_angle
_geom_angle_site_symmetry_1
_geom_angle_site_symmetry_3
_geom_angle_publ_flag
O2 P O3 115.55(9) . . ?
O2 P O1 114.95(9) . . ?
O3 P O1 113.01(9) . . ?
O2 P F 104.26(8) . . ?
O3 P F 104.26(8) . . ?
O1 P F 102.83(8) . . ?
O2 P K 111.40(7) . 3_566 ?
O3 P K 45.38(7) . 3_566 ?
O1 P K 133.49(6) . 3_566 ?
F P K 61.17(6) . 3_566 ?
O2 P K 49.95(7) . 3_666 ?
O3 P K 147.26(7) . 3_666 ?
O1 P K 99.27(6) . 3_666 ?
F P K 61.44(6) . 3_666 ?
K P K 107.38(4) 3_566 3_666 ?
P O2 K 132.00(9) . 4_666 ?
P O2 K 107.97(8) . 3_666 ?
K O2 K 91.03(5) 4_666 3_666 ?
H1 N1 H2 110.5(16) . . ?
H1 N1 H3 110.5(17) . . ?
H2 N1 H3 110.6(17) . . ?
H1 N1 H4 107.7(16) . . ?
H2 N1 H4 108.2(17) . . ?
H3 N1 H4 109.2(17) . . ?
H5 N2 H6 107.8(17) . . ?
H5 N2 H8 112.9(18) . . ?
H6 N2 H8 104.2(18) . . ?
H5 N2 H7 115.9(19) . . ?
H6 N2 H7 104.2(17) . . ?
H8 N2 H7 110.6(18) . . ?
P F K 93.42(6) . 3_566 ?
P F K 93.79(7) . 3_666 ?
K F K 132.93(7) 3_566 3_666 ?
P O3 K 143.67(9) . 4_566 ?
P O3 K 112.60(8) . 3_566 ?
K O3 K 93.70(5) 4_566 3_566 ?

loop_
_geom_bond_atom_site_label_1
_geom_bond_atom_site_label_2
_geom_bond_distance
_geom_bond_site_symmetry_2
_geom_bond_publ_flag
P O2 1.4980(16) . ?
P O3 1.5041(15) . ?
P O1 1.5179(15) . ?
P F 1.5921(13) . ?
P K 3.7035(16) 3_566 ?
P K 3.7913(17) 3_666 ?
O2 K 2.780(2) 4_666 ?
O2 K 3.051(2) 3_666 ?
N1 H1 0.836(14) . ?
N1 H2 0.831(15) . ?
N1 H3 0.833(15) . ?
N1 H4 0.859(15) . ?
N2 H5 0.803(16) . ?
N2 H6 0.874(15) . ?
N2 H8 0.835(16) . ?
N2 H7 0.818(16) . ?
F K 3.250(2) 3_566 ?
F K 3.337(2) 3_666 ?
O3 K 2.854(2) 4_566 ?
O3 K 2.855(2) 3_566 ?

loop_
_geom_hbond_atom_site_label_D
_geom_hbond_atom_site_label_H
_geom_hbond_atom_site_label_A
_geom_hbond_distance_DH
_geom_hbond_distance_HA
_geom_hbond_distance_DA
_geom_hbond_angle_DHA
_geom_hbond_site_symmetry_A
N1 H1 O1 0.836(14) 2.023(15) 2.841(2) 166.0(19) .
N2 H8 O1 0.835(16) 2.015(17) 2.839(2) 169(2) .
N2 H8 F 0.835(16) 2.59(2) 3.164(2) 127(2) .
N1 H2 O1 0.831(15) 1.990(15) 2.806(2) 168(2) 3_656
N1 H3 O3 0.833(15) 2.029(16) 2.847(2) 167(2) 3_556
N1 H4 O2 0.859(15) 1.970(15) 2.819(2) 170(2) 2_546
N2 H5 O3 0.803(16) 2.060(16) 2.855(2) 171(2) 3_566
N2 H6 O2 0.874(15) 1.919(16) 2.780(2) 168(2) 4_565
N2 H7 O3 0.818(16) 2.19(2) 2.854(2) 138(2) 4_665
N2 H7 O2 0.818(16) 2.61(2) 3.051(2) 115(2) 3_666
